data_7702648
loop_
_publ_author_name
'Gardinier, James R.'
'Cl\'erac, Rodolphe'
'Gabba\"i, Fran\,cois P.'

_publ_section_title
;
 Preparation, structural studies, and magnetic properties of coordination
 complexes of bimetallic arylplatinum compounds and pyridyl nitronyl
 nitroxide radicals
;
_journal_issue 23
_journal_name_full 'Journal of the Chemical Society, Dalton Transactions'
_journal_page_first 3453
_journal_paper_doi 10.1039/b104579m
_journal_year 2001
_chemical_formula_sum 'C30 H64 I2 P4 Pt2'
_chemical_formula_weight 1192.67
_chemical_name_common 1,4-bis((PEt3)2Platinumiodide)benzene
_space_group_IT_number 14
_space_group_name_Hall '-P 2yn'
_space_group_name_H-M_alt 'P 1 21/n 1'
_symmetry_cell_setting monoclinic
_symmetry_space_group_name_H-M 'P 1 21/n 1'
_atom_sites_solution_hydrogens geom
_atom_sites_solution_primary direct
_atom_sites_solution_secondary difmap
_audit_creation_method SHELXL-97
_cell_angle_alpha 90.00
_cell_angle_beta 100.37(3)
_cell_angle_gamma 90.00
_cell_formula_units_Z 2
_cell_length_a 7.4670(15)
_cell_length_b 15.906(3)
_cell_length_c 16.692(3)
_cell_measurement_temperature 150(2)
_cell_volume 1950.1(7)
_computing_cell_refinement 'Bruker XSCANS'
_computing_data_collection 'Bruker XSCANS'
_computing_data_reduction 'Bruker SHELXTL'
_computing_molecular_graphics 'Bruker SHELXTL'
_computing_publication_material 'Bruker SHELXTL'
_computing_structure_refinement 'SHELXL-97 (Sheldrick, 1997)'
_computing_structure_solution 'SHELXS-97 (Sheldrick, 1990)'
_diffrn_ambient_temperature 150(2)
_diffrn_measured_fraction_theta_full 0.997
_diffrn_measured_fraction_theta_max 0.997
_diffrn_measurement_device_type 'Bruker P4'
_diffrn_measurement_method '\w scans'
_diffrn_radiation_monochromator graphite
_diffrn_radiation_source 'fine-focus sealed tube'
_diffrn_radiation_type MoK\a
_diffrn_radiation_wavelength 0.71073
_diffrn_reflns_av_R_equivalents 0.0273
_diffrn_reflns_av_sigmaI/netI 0.0162
_diffrn_reflns_limit_h_max 8
_diffrn_reflns_limit_h_min -8
_diffrn_reflns_limit_k_max 18
_diffrn_reflns_limit_k_min -18
_diffrn_reflns_limit_l_max 19
_diffrn_reflns_limit_l_min -19
_diffrn_reflns_number 16791
_diffrn_reflns_theta_full 24.00
_diffrn_reflns_theta_max 24.00
_diffrn_reflns_theta_min 1.78
_exptl_absorpt_coefficient_mu 8.931
_exptl_absorpt_correction_T_max 1
_exptl_absorpt_correction_T_min 0.436641
_exptl_absorpt_correction_type SADABST
_exptl_crystal_density_diffrn 2.031
_exptl_crystal_density_method 'not measured'
_exptl_crystal_F_000 1132
_exptl_crystal_size_max 0.40
_exptl_crystal_size_mid 0.27
_exptl_crystal_size_min 0.13
_refine_diff_density_max 1.396
_refine_diff_density_min -1.329
_refine_diff_density_rms 0.175
_refine_ls_extinction_method none
_refine_ls_goodness_of_fit_ref 1.257
_refine_ls_hydrogen_treatment mixed
_refine_ls_matrix_type full
_refine_ls_number_parameters 172
_refine_ls_number_reflns 3059
_refine_ls_number_restraints 0
_refine_ls_restrained_S_all 1.257
_refine_ls_R_factor_all 0.0258
_refine_ls_R_factor_gt 0.0254
_refine_ls_shift/su_max 0.001
_refine_ls_shift/su_mean 0.000
_refine_ls_structure_factor_coef Fsqd
_refine_ls_weighting_details 'calc w=1/[\s^2^(Fo^2^)+(0.0292P)^2^+5.4802P] where P=(Fo^2^+2Fc^2^)/3'
_refine_ls_weighting_scheme calc
_refine_ls_wR_factor_gt 0.0618
_refine_ls_wR_factor_ref 0.0621
_reflns_number_gt 2983
_reflns_number_total 3059
_reflns_threshold_expression >2sigma(I)
_cod_data_source_file b104579m.txt
_cod_data_source_block compound_1
_cod_depositor_comments
;
The following automatic conversions were performed:

data item '_symmetry_cell_setting' value 'Monoclinic' was changed to
'monoclinic' in accordance with the
/home/saulius/struct/COD-crude-data/automatic-downloads/DataCite-retrospective/RSC/depositions/lib/dictionaries/cif_core.dic
dictionary named 'cif_core.dic' version 2.4.2 last updated on
2011-04-26.

Automatic conversion script
Id: cif_fix_values 6909 2019-04-08 15:41:33Z antanas 
;
_cod_original_cell_volume 1950.2(7)
_cod_original_sg_symbol_H-M P2(1)/n
_cod_database_code 7702648

loop_
_symmetry_equiv_pos_as_xyz
'x, y, z'
'-x+1/2, y+1/2, -z+1/2'
'-x, -y, -z'
'x-1/2, -y-1/2, z-1/2'

loop_
_atom_site_label
_atom_site_type_symbol
_atom_site_fract_x
_atom_site_fract_y
_atom_site_fract_z
_atom_site_U_iso_or_equiv
_atom_site_adp_type
_atom_site_occupancy
_atom_site_symmetry_multiplicity
_atom_site_calc_flag
_atom_site_refinement_flags
Pt1 Pt 0.59142(2) 0.838575(11) 0.140470(10) 0.01573(9) Uani 1 1 d .
I1 I 0.67873(5) 0.71958(2) 0.257475(19) 0.02561(11) Uani 1 1 d .
P1 P 0.64213(16) 0.75294(8) 0.03578(7) 0.0176(3) Uani 1 1 d .
P2 P 0.48137(16) 0.92124(8) 0.23369(7) 0.0180(3) Uani 1 1 d .
C1 C 0.5365(6) 0.9325(3) 0.0581(3) 0.0177(10) Uani 1 1 d .
C3 C 0.6639(7) 0.9963(3) 0.0534(3) 0.0202(10) Uani 1 1 d .
H2A H 0.7752 0.9951 0.0889 0.024 Uiso 1 1 calc R
C2 C 0.3720(6) 0.9384(3) 0.0031(3) 0.0211(10) Uani 1 1 d .
H3A H 0.2834 0.8975 0.0042 0.025 Uiso 1 1 calc R
C4 C 0.7116(7) 0.8006(3) -0.0532(3) 0.0252(11) Uani 1 1 d .
H4A H 0.7014 0.7589 -0.0961 0.030 Uiso 1 1 calc R
H4B H 0.6281 0.8460 -0.0726 0.030 Uiso 1 1 calc R
C5 C 0.9054(8) 0.8354(3) -0.0375(3) 0.0305(13) Uani 1 1 d .
H5A H 0.9321 0.8593 -0.0868 0.046 Uiso 1 1 calc R
H5B H 0.9896 0.7907 -0.0197 0.046 Uiso 1 1 calc R
H5C H 0.9162 0.8779 0.0039 0.046 Uiso 1 1 calc R
C6 C 0.8002(8) 0.6658(3) 0.0616(3) 0.0266(12) Uani 1 1 d .
H6A H 0.9197 0.6889 0.0825 0.032 Uiso 1 1 calc R
H6B H 0.7626 0.6340 0.1053 0.032 Uiso 1 1 calc R
C7 C 0.8181(8) 0.6046(4) -0.0078(3) 0.0330(13) Uani 1 1 d .
H7A H 0.9036 0.5612 0.0125 0.049 Uiso 1 1 calc R
H7B H 0.8602 0.6345 -0.0508 0.049 Uiso 1 1 calc R
H7C H 0.7016 0.5798 -0.0283 0.049 Uiso 1 1 calc R
C8 C 0.4271(7) 0.7031(3) -0.0106(3) 0.0261(11) Uani 1 1 d .
H8A H 0.3411 0.7467 -0.0325 0.031 Uiso 1 1 calc R
H8B H 0.4483 0.6685 -0.0559 0.031 Uiso 1 1 calc R
C9 C 0.3415(8) 0.6486(4) 0.0477(4) 0.0363(14) Uani 1 1 d .
H9A H 0.2301 0.6247 0.0191 0.054 Uiso 1 1 calc R
H9B H 0.3164 0.6825 0.0919 0.054 Uiso 1 1 calc R
H9C H 0.4242 0.6044 0.0686 0.054 Uiso 1 1 calc R
C10 C 0.2775(7) 0.8730(4) 0.2591(3) 0.0276(11) Uani 1 1 d .
H10A H 0.3094 0.8193 0.2853 0.033 Uiso 1 1 calc R
H10B H 0.2298 0.9086 0.2974 0.033 Uiso 1 1 calc R
C11 C 0.1304(8) 0.8594(4) 0.1842(4) 0.0420(15) Uani 1 1 d .
H11A H 0.0254 0.8344 0.2004 0.063 Uiso 1 1 calc R
H11B H 0.1758 0.8228 0.1468 0.063 Uiso 1 1 calc R
H11C H 0.0974 0.9125 0.1584 0.063 Uiso 1 1 calc R
C12 C 0.6315(7) 0.9347(3) 0.3324(3) 0.0234(11) Uani 1 1 d .
H12A H 0.5771 0.9746 0.3649 0.028 Uiso 1 1 calc R
H12B H 0.6434 0.8813 0.3611 0.028 Uiso 1 1 calc R
C13 C 0.8189(7) 0.9657(4) 0.3233(3) 0.0327(12) Uani 1 1 d .
H13A H 0.8933 0.9721 0.3762 0.049 Uiso 1 1 calc R
H13B H 0.8078 1.0189 0.2957 0.049 Uiso 1 1 calc R
H13C H 0.8743 0.9257 0.2923 0.049 Uiso 1 1 calc R
C14 C 0.4132(7) 1.0284(3) 0.2022(3) 0.0262(11) Uani 1 1 d .
H14A H 0.5214 1.0595 0.1956 0.031 Uiso 1 1 calc R
H14B H 0.3345 1.0258 0.1493 0.031 Uiso 1 1 calc R
C15 C 0.3152(8) 1.0779(4) 0.2596(3) 0.0362(13) Uani 1 1 d .
H15A H 0.2854 1.1329 0.2374 0.054 Uiso 1 1 calc R
H15B H 0.3929 1.0830 0.3118 0.054 Uiso 1 1 calc R
H15C H 0.2055 1.0490 0.2655 0.054 Uiso 1 1 calc R

loop_
_atom_site_aniso_label
_atom_site_aniso_U_11
_atom_site_aniso_U_22
_atom_site_aniso_U_33
_atom_site_aniso_U_23
_atom_site_aniso_U_13
_atom_site_aniso_U_12
Pt1 0.01884(13) 0.01404(13) 0.01455(13) 0.00114(6) 0.00370(8) 0.00049(6)
I1 0.0390(2) 0.01912(19) 0.01882(18) 0.00391(12) 0.00554(14) 0.00387(13)
P1 0.0201(6) 0.0176(6) 0.0152(6) -0.0003(5) 0.0037(5) 0.0003(5)
P2 0.0203(6) 0.0178(6) 0.0164(6) 0.0004(5) 0.0043(5) 0.0016(5)
C1 0.021(2) 0.018(2) 0.016(2) -0.0025(19) 0.0094(19) 0.0008(19)
C3 0.021(2) 0.018(2) 0.021(2) 0.000(2) 0.0030(19) 0.0032(19)
C2 0.018(2) 0.022(3) 0.023(3) -0.001(2) 0.005(2) -0.003(2)
C4 0.037(3) 0.021(3) 0.016(2) -0.001(2) 0.000(2) 0.013(2)
C5 0.033(3) 0.035(3) 0.028(3) 0.004(2) 0.015(2) -0.002(2)
C6 0.040(3) 0.018(3) 0.017(3) -0.0016(19) -0.006(2) 0.009(2)
C7 0.040(3) 0.032(3) 0.026(3) -0.001(2) 0.003(2) 0.011(3)
C8 0.030(3) 0.025(3) 0.025(3) -0.001(2) 0.007(2) -0.002(2)
C9 0.033(3) 0.040(3) 0.033(3) -0.005(3) 0.000(3) -0.012(3)
C10 0.025(3) 0.034(3) 0.027(3) -0.002(2) 0.013(2) -0.002(2)
C11 0.023(3) 0.062(4) 0.042(4) -0.012(3) 0.010(3) -0.010(3)
C12 0.030(3) 0.023(3) 0.017(2) -0.003(2) 0.003(2) 0.003(2)
C13 0.032(3) 0.029(3) 0.036(3) -0.006(2) 0.002(2) -0.004(2)
C14 0.033(3) 0.020(3) 0.025(3) 0.004(2) 0.001(2) 0.008(2)
C15 0.045(3) 0.032(3) 0.032(3) -0.004(2) 0.007(3) 0.013(3)

loop_
_atom_type_symbol
_atom_type_description
_atom_type_scat_dispersion_real
_atom_type_scat_dispersion_imag
_atom_type_scat_source
C C 0.0033 0.0016 'International Tables Vol C Tables 4.2.6.8 and 6.1.1.4'
H H 0.0000 0.0000 'International Tables Vol C Tables 4.2.6.8 and 6.1.1.4'
P P 0.1023 0.0942 'International Tables Vol C Tables 4.2.6.8 and 6.1.1.4'
I I -0.4742 1.8119 'International Tables Vol C Tables 4.2.6.8 and 6.1.1.4'
Pt Pt -1.7033 8.3905 'International Tables Vol C Tables 4.2.6.8 and 6.1.1.4'

loop_
_geom_angle_atom_site_label_1
_geom_angle_atom_site_label_2
_geom_angle_atom_site_label_3
_geom_angle
_geom_angle_site_symmetry_1
C1 Pt1 P2 89.11(13) .
C1 Pt1 P1 87.80(13) .
P2 Pt1 P1 168.71(4) .
C1 Pt1 I1 176.32(13) .
P2 Pt1 I1 88.89(3) .
P1 Pt1 I1 94.74(3) .
C6 P1 C4 104.0(3) .
C6 P1 C8 104.6(3) .
C4 P1 C8 101.0(2) .
C6 P1 Pt1 117.36(17) .
C4 P1 Pt1 118.82(17) .
C8 P1 Pt1 109.00(17) .
C10 P2 C14 105.0(3) .
C10 P2 C12 104.0(2) .
C14 P2 C12 104.1(2) .
C10 P2 Pt1 109.38(18) .
C14 P2 Pt1 116.98(17) .
C12 P2 Pt1 116.14(17) .
C2 C1 C3 116.0(4) .
C2 C1 Pt1 122.9(3) .
C3 C1 Pt1 121.1(4) .
C2 C3 C1 121.8(5) 3_675
C3 C2 C1 122.2(4) 3_675
C5 C4 P1 114.2(4) .
C7 C6 P1 116.4(4) .
C9 C8 P1 114.3(4) .
C11 C10 P2 112.2(4) .
C13 C12 P2 111.9(4) .
C15 C14 P2 116.2(4) .

loop_
_geom_bond_atom_site_label_1
_geom_bond_atom_site_label_2
_geom_bond_distance
_geom_bond_site_symmetry_2
Pt1 C1 2.021(5) .
Pt1 P2 2.2991(13) .
Pt1 P1 2.3002(12) .
Pt1 I1 2.7136(6) .
P1 C6 1.821(5) .
P1 C4 1.824(5) .
P1 C8 1.833(5) .
P2 C10 1.822(5) .
P2 C14 1.829(5) .
P2 C12 1.831(5) .
C1 C2 1.398(7) .
C1 C3 1.404(7) .
C3 C2 1.395(7) 3_675
C2 C3 1.395(7) 3_675
C4 C5 1.527(8) .
C6 C7 1.537(7) .
C8 C9 1.526(8) .
C10 C11 1.523(8) .
C12 C13 1.518(7) .
C14 C15 1.524(7) .
